data_4084151
loop_
_publ_author_name
'Kure, Bunsho'
'Sano, Mikie'
'Nakajima, Takayuki'
'Tanase, Tomoaki'

_publ_section_title
;
 Systematic Heterodinuclear Complexes with MM&#x2032;(\m-meppp) Centers
 That Tune the Properties of a Nesting Hydride (M = Ni, Pd, Pt; M&#x2032;
 = Rh, Ir; H2meppp =meso-1,3-Bis[(mercaptoethyl)phenylphosphino]propane)
;
_journal_issue 15
_journal_name_full Organometallics
_journal_page_first 3950
_journal_paper_doi 10.1021/om500410f
_journal_volume 33
_journal_year 2014
_chemical_formula_moiety 'C29 H39 Cl F6 Ir P3 Pd S2'
_chemical_formula_sum 'C29 H39 Cl F6 Ir P3 Pd S2'
_chemical_formula_weight 992.73
_space_group_IT_number 33
_symmetry_cell_setting orthorhombic
_symmetry_Int_Tables_number 33
_symmetry_space_group_name_Hall 'P 2c -2n'
_symmetry_space_group_name_H-M 'P n a 21'
_atom_sites_solution_hydrogens geom
_atom_sites_solution_primary direct
_atom_sites_solution_secondary difmap
_cell_angle_alpha 90.0000
_cell_angle_beta 90.0000
_cell_angle_gamma 90.0000
_cell_formula_units_Z 4
_cell_length_a 15.6044(8)
_cell_length_b 17.9399(8)
_cell_length_c 12.2494(6)
_cell_measurement_reflns_used 9632
_cell_measurement_temperature 153
_cell_measurement_theta_max 27.49
_cell_measurement_theta_min 3.10
_cell_volume 3429.1(3)
_computing_cell_refinement CrystalClear
_computing_data_collection 'CrystalClear (Rigaku Inc., 2008)'
_computing_data_reduction CrystalClear
_computing_molecular_graphics 'CrystalStructure 4.0'
_computing_publication_material 'CrystalStructure 4.0 (Rigaku, 2010)'
_computing_structure_refinement 'SHELXL97 (Sheldrick, 2008)'
_computing_structure_solution SIR97
_diffrn_ambient_temperature 153
_diffrn_detector_area_resol_mean 14.222
_diffrn_measured_fraction_theta_full 0.996
_diffrn_measured_fraction_theta_max 0.996
_diffrn_measurement_device_type 'Rigaku Saturn724'
_diffrn_measurement_method \w
_diffrn_radiation_type 'Mo K\a'
_diffrn_radiation_wavelength 0.71075
_diffrn_reflns_av_R_equivalents 0.0407
_diffrn_reflns_limit_h_max 20
_diffrn_reflns_limit_h_min -19
_diffrn_reflns_limit_k_max 23
_diffrn_reflns_limit_k_min -23
_diffrn_reflns_limit_l_max 15
_diffrn_reflns_limit_l_min -15
_diffrn_reflns_number 31507
_diffrn_reflns_theta_full 27.49
_diffrn_reflns_theta_max 27.49
_diffrn_standards_number 0
_exptl_absorpt_coefficient_mu 4.805
_exptl_absorpt_correction_T_max 0.953
_exptl_absorpt_correction_T_min 0.767
_exptl_absorpt_correction_type multi-scan
_exptl_absorpt_process_details 'REQAB (Rigaku, 1998)'
_exptl_crystal_colour yellow
_exptl_crystal_density_diffrn 1.923
_exptl_crystal_density_method 'not measured'
_exptl_crystal_description platelet
_exptl_crystal_F_000 1936.00
_exptl_crystal_size_max 0.100
_exptl_crystal_size_mid 0.100
_exptl_crystal_size_min 0.010
_refine_diff_density_max 2.500
_refine_diff_density_min -0.840
_refine_ls_abs_structure_details 'Flack, H. D. (1983), Acta Cryst. A39, 876-881.  3724 Friedel Pairs'
_refine_ls_abs_structure_Flack -0.023(5)
_refine_ls_extinction_method none
_refine_ls_goodness_of_fit_ref 0.902
_refine_ls_hydrogen_treatment constr
_refine_ls_number_parameters 388
_refine_ls_number_reflns 7830
_refine_ls_number_restraints 1
_refine_ls_R_factor_gt 0.0283
_refine_ls_shift/su_max 0.002
_refine_ls_structure_factor_coef Fsqd
_refine_ls_weighting_details 'w = 1/[\s^2^(Fo^2^)+(0.0247P)^2^+0.0000P] where P=(Fo^2^+2Fc^2^)/3'
_refine_ls_weighting_scheme calc
_refine_ls_wR_factor_ref 0.0606
_reflns_number_gt 6128
_reflns_number_total 7830
_reflns_threshold_expression F^2^>2.0\s(F^2^)
_cod_data_source_file om500410f_si_002.cif
_cod_data_source_block complex[3b]PF6
_cod_depositor_comments 'Adding full bibliography for 4084138--4084152.cif.'
_cod_database_code 4084151

loop_
_symmetry_equiv_pos_site_id
_symmetry_equiv_pos_as_xyz
1 +X,+Y,+Z
2 1/2-X,1/2+Y,1/2+Z
3 1/2+X,1/2-Y,+Z
4 -X,-Y,1/2+Z

loop_
_atom_site_label
_atom_site_type_symbol
_atom_site_fract_x
_atom_site_fract_y
_atom_site_fract_z
_atom_site_U_iso_or_equiv
_atom_site_adp_type
_atom_site_occupancy
_atom_site_symmetry_multiplicity
_atom_site_calc_flag
_atom_site_refinement_flags
Ir1 Ir 0.773880(12) 0.297266(11) 0.09869(2) 0.02322(5) Uani 1.0 4 d .
Pd1 Pd 0.87466(3) 0.34554(2) 0.32639(3) 0.02186(9) Uani 1.0 4 d .
Cl1 Cl 0.70875(10) 0.23514(9) 0.25346(12) 0.0260(4) Uani 1.0 4 d .
S1 S 0.91581(9) 0.27541(8) 0.17440(11) 0.0246(3) Uani 1.0 4 d .
S2 S 0.78782(9) 0.41056(8) 0.20398(12) 0.0256(4) Uani 1.0 4 d .
P1 P 0.94034(9) 0.26190(9) 0.43495(12) 0.0242(4) Uani 1.0 4 d .
P2 P 0.80244(10) 0.39946(9) 0.46337(12) 0.0254(4) Uani 1.0 4 d .
P3 P 0.52679(11) 0.45010(10) 0.67422(15) 0.0398(5) Uani 1.0 4 d .
F1 F 0.4643(4) 0.3911(3) 0.7242(4) 0.0793(16) Uani 1.0 4 d .
F2 F 0.6041(3) 0.4075(4) 0.7286(4) 0.0888(19) Uani 1.0 4 d .
F3 F 0.5152(4) 0.4993(3) 0.7810(4) 0.0784(16) Uani 1.0 4 d .
F4 F 0.4505(4) 0.4914(4) 0.6179(5) 0.117(3) Uani 1.0 4 d .
F5 F 0.5394(3) 0.3993(2) 0.5682(3) 0.0495(11) Uani 1.0 4 d .
F6 F 0.5931(4) 0.5078(3) 0.6240(5) 0.114(3) Uani 1.0 4 d .
C1 C 0.7015(5) 0.2337(4) -0.0237(5) 0.0247(14) Uani 1.0 4 d .
C2 C 0.6708(4) 0.3088(4) -0.0186(5) 0.0273(14) Uani 1.0 4 d .
C3 C 0.7390(4) 0.3575(4) -0.0490(5) 0.0283(14) Uani 1.0 4 d .
C4 C 0.8130(4) 0.3088(4) -0.0660(5) 0.0325(15) Uani 1.0 4 d .
C5 C 0.7882(5) 0.2330(4) -0.0498(5) 0.0352(16) Uani 1.0 4 d .
C6 C 0.6478(5) 0.1661(4) 0.0045(6) 0.0430(18) Uani 1.0 4 d .
C7 C 0.5798(4) 0.3330(4) 0.0000(6) 0.0405(17) Uani 1.0 4 d .
C8 C 0.7347(5) 0.4400(4) -0.0593(6) 0.049(2) Uani 1.0 4 d .
C9 C 0.8977(4) 0.3390(4) -0.1093(5) 0.042(2) Uani 1.0 4 d .
C10 C 0.8427(5) 0.1666(5) -0.0686(6) 0.055(3) Uani 1.0 4 d .
C11 C 0.9234(4) 0.1845(4) 0.2414(5) 0.0279(14) Uani 1.0 4 d .
C12 C 0.9805(4) 0.1892(3) 0.3421(5) 0.0283(13) Uani 1.0 4 d .
C13 C 0.8606(4) 0.2198(4) 0.5235(5) 0.0304(15) Uani 1.0 4 d .
C14 C 0.8151(3) 0.2755(3) 0.5991(7) 0.0307(12) Uani 1.0 4 d .
C15 C 0.7500(4) 0.3275(4) 0.5427(5) 0.0318(15) Uani 1.0 4 d .
C16 C 0.7194(4) 0.4580(4) 0.4009(5) 0.0289(14) Uani 1.0 4 d .
C17 C 0.6941(4) 0.4249(4) 0.2905(5) 0.0347(16) Uani 1.0 4 d .
C18 C 1.0288(4) 0.2931(4) 0.5189(5) 0.0279(14) Uani 1.0 4 d .
C19 C 1.0341(5) 0.2764(4) 0.6311(5) 0.0366(17) Uani 1.0 4 d .
C20 C 1.0990(5) 0.3071(5) 0.6932(7) 0.049(2) Uani 1.0 4 d .
C21 C 1.1567(5) 0.3560(5) 0.6472(8) 0.046(2) Uani 1.0 4 d .
C22 C 1.1540(5) 0.3697(4) 0.5349(7) 0.044(2) Uani 1.0 4 d .
C23 C 1.0903(4) 0.3392(4) 0.4734(6) 0.0314(15) Uani 1.0 4 d .
C24 C 0.8580(4) 0.4568(4) 0.5611(5) 0.0270(14) Uani 1.0 4 d .
C25 C 0.8165(5) 0.4855(4) 0.6534(5) 0.0353(16) Uani 1.0 4 d .
C26 C 0.8612(5) 0.5299(4) 0.7268(5) 0.0372(16) Uani 1.0 4 d .
C27 C 0.9481(5) 0.5423(4) 0.7118(6) 0.0430(18) Uani 1.0 4 d .
C28 C 0.9900(4) 0.5156(4) 0.6203(6) 0.0401(18) Uani 1.0 4 d .
C29 C 0.9454(4) 0.4723(4) 0.5450(5) 0.0339(15) Uani 1.0 4 d .
H6A H 0.6710 0.1422 0.0701 0.0516 Uiso 1.0 4 calc R
H6B H 0.6492 0.1307 -0.0564 0.0516 Uiso 1.0 4 calc R
H6C H 0.5885 0.1815 0.0180 0.0516 Uiso 1.0 4 calc R
H7A H 0.5572 0.3556 -0.0668 0.0486 Uiso 1.0 4 calc R
H7B H 0.5780 0.3695 0.0595 0.0486 Uiso 1.0 4 calc R
H7C H 0.5449 0.2896 0.0196 0.0486 Uiso 1.0 4 calc R
H8A H 0.7185 0.4617 0.0111 0.0584 Uiso 1.0 4 calc R
H8B H 0.6919 0.4534 -0.1145 0.0584 Uiso 1.0 4 calc R
H8C H 0.7909 0.4592 -0.0814 0.0584 Uiso 1.0 4 calc R
H9A H 0.9074 0.3201 -0.1833 0.0510 Uiso 1.0 4 calc R
H9B H 0.9445 0.3228 -0.0616 0.0510 Uiso 1.0 4 calc R
H9C H 0.8956 0.3936 -0.1109 0.0510 Uiso 1.0 4 calc R
H10A H 0.8198 0.1377 -0.1300 0.0660 Uiso 1.0 4 calc R
H10B H 0.8432 0.1355 -0.0028 0.0660 Uiso 1.0 4 calc R
H10C H 0.9013 0.1825 -0.0855 0.0660 Uiso 1.0 4 calc R
H11A H 0.8655 0.1676 0.2630 0.0335 Uiso 1.0 4 calc R
H11B H 0.9474 0.1476 0.1897 0.0335 Uiso 1.0 4 calc R
H12A H 1.0400 0.2011 0.3199 0.0340 Uiso 1.0 4 calc R
H12B H 0.9810 0.1405 0.3801 0.0340 Uiso 1.0 4 calc R
H13A H 0.8171 0.1946 0.4778 0.0364 Uiso 1.0 4 calc R
H13B H 0.8888 0.1813 0.5689 0.0364 Uiso 1.0 4 calc R
H14A H 0.8590 0.3066 0.6354 0.0368 Uiso 1.0 4 calc R
H14B H 0.7848 0.2471 0.6567 0.0368 Uiso 1.0 4 calc R
H15A H 0.7132 0.3510 0.5987 0.0381 Uiso 1.0 4 calc R
H15B H 0.7127 0.2976 0.4941 0.0381 Uiso 1.0 4 calc R
H16A H 0.6687 0.4603 0.4493 0.0346 Uiso 1.0 4 calc R
H16B H 0.7414 0.5093 0.3908 0.0346 Uiso 1.0 4 calc R
H17A H 0.6536 0.4590 0.2533 0.0416 Uiso 1.0 4 calc R
H17B H 0.6646 0.3767 0.3021 0.0416 Uiso 1.0 4 calc R
H19 H 0.9933 0.2442 0.6638 0.0440 Uiso 1.0 4 calc R
H20 H 1.1040 0.2943 0.7682 0.0592 Uiso 1.0 4 calc R
H21 H 1.1980 0.3804 0.6916 0.0555 Uiso 1.0 4 calc R
H22 H 1.1964 0.4002 0.5017 0.0528 Uiso 1.0 4 calc R
H23 H 1.0881 0.3498 0.3975 0.0377 Uiso 1.0 4 calc R
H25 H 0.7577 0.4746 0.6658 0.0424 Uiso 1.0 4 calc R
H26 H 0.8324 0.5517 0.7872 0.0447 Uiso 1.0 4 calc R
H27 H 0.9793 0.5695 0.7652 0.0516 Uiso 1.0 4 calc R
H28 H 1.0489 0.5268 0.6088 0.0481 Uiso 1.0 4 calc R
H29 H 0.9740 0.4531 0.4826 0.0407 Uiso 1.0 4 calc R

loop_
_atom_site_aniso_label
_atom_site_aniso_U_11
_atom_site_aniso_U_22
_atom_site_aniso_U_33
_atom_site_aniso_U_12
_atom_site_aniso_U_13
_atom_site_aniso_U_23
Ir1 0.02167(9) 0.02873(10) 0.01925(9) -0.00248(9) -0.00053(13) -0.00141(13)
Pd1 0.0205(2) 0.0244(2) 0.02070(19) 0.00086(19) -0.00109(19) -0.00255(19)
Cl1 0.0262(8) 0.0320(9) 0.0196(7) -0.0065(7) 0.0046(6) -0.0003(7)
S1 0.0238(8) 0.0293(8) 0.0207(7) 0.0009(7) 0.0018(6) -0.0028(6)
S2 0.0262(8) 0.0262(8) 0.0244(8) 0.0003(7) -0.0035(6) -0.0006(6)
P1 0.0230(8) 0.0278(9) 0.0219(8) 0.0019(7) -0.0013(6) -0.0020(7)
P2 0.0248(8) 0.0276(9) 0.0238(8) 0.0027(7) -0.0001(7) -0.0063(7)
P3 0.0388(11) 0.0365(11) 0.0442(11) 0.0030(9) 0.0069(9) -0.0104(9)
F1 0.091(4) 0.087(4) 0.059(3) -0.039(3) 0.037(3) -0.016(3)
F2 0.066(4) 0.139(6) 0.061(4) 0.041(4) -0.022(3) -0.037(3)
F3 0.086(4) 0.072(4) 0.077(4) -0.006(3) 0.028(3) -0.048(3)
F4 0.110(4) 0.151(5) 0.090(5) 0.098(4) 0.019(4) 0.036(4)
F5 0.055(3) 0.056(3) 0.038(3) 0.000(2) 0.0051(18) -0.0109(18)
F6 0.145(5) 0.059(3) 0.137(6) -0.043(4) 0.088(5) -0.040(4)
C1 0.028(4) 0.021(4) 0.025(4) -0.003(3) -0.011(3) -0.003(3)
C2 0.032(4) 0.036(4) 0.014(3) -0.003(3) 0.003(3) -0.002(3)
C3 0.041(4) 0.036(4) 0.008(3) -0.007(3) -0.005(3) 0.002(3)
C4 0.024(4) 0.061(5) 0.013(3) -0.011(3) -0.001(3) -0.000(3)
C5 0.054(5) 0.034(4) 0.017(3) -0.003(4) -0.007(3) -0.010(3)
C6 0.055(5) 0.037(4) 0.037(4) -0.009(4) -0.021(4) 0.000(3)
C7 0.031(4) 0.051(5) 0.039(4) -0.001(4) -0.001(3) 0.008(4)
C8 0.070(6) 0.045(5) 0.031(4) -0.013(4) -0.015(4) 0.015(4)
C9 0.041(5) 0.057(5) 0.029(4) -0.025(4) 0.027(4) -0.006(4)
C10 0.045(5) 0.077(6) 0.043(5) 0.018(4) -0.008(4) -0.033(4)
C11 0.027(4) 0.027(4) 0.030(4) 0.006(3) -0.001(3) -0.005(3)
C12 0.030(4) 0.025(3) 0.030(4) 0.008(3) -0.001(3) -0.004(3)
C13 0.022(4) 0.040(4) 0.029(4) -0.001(3) 0.002(3) 0.003(3)
C14 0.024(3) 0.037(3) 0.031(3) -0.005(3) 0.008(4) -0.001(4)
C15 0.026(4) 0.034(4) 0.035(4) -0.008(3) 0.003(3) -0.010(3)
C16 0.028(4) 0.028(4) 0.030(4) 0.012(3) 0.003(3) -0.005(3)
C17 0.027(4) 0.047(5) 0.030(4) 0.018(3) -0.006(3) -0.016(3)
C18 0.024(4) 0.031(4) 0.028(4) 0.006(3) -0.006(3) -0.007(3)
C19 0.028(4) 0.047(4) 0.035(4) 0.004(3) -0.000(3) -0.002(3)
C20 0.045(5) 0.063(6) 0.040(5) 0.019(4) -0.013(4) -0.015(4)
C21 0.030(4) 0.044(5) 0.065(6) 0.007(4) -0.015(4) -0.025(4)
C22 0.024(4) 0.029(4) 0.079(7) 0.005(3) -0.005(4) -0.003(4)
C23 0.025(4) 0.028(4) 0.041(4) 0.005(3) -0.003(3) -0.004(3)
C24 0.029(4) 0.024(3) 0.028(4) -0.002(3) -0.002(3) -0.006(3)
C25 0.044(4) 0.038(4) 0.024(4) -0.014(4) 0.005(3) -0.000(3)
C26 0.055(5) 0.036(4) 0.021(4) -0.011(4) 0.012(3) -0.010(3)
C27 0.060(5) 0.041(4) 0.028(4) -0.017(4) -0.010(4) -0.003(3)
C28 0.033(4) 0.038(4) 0.049(5) -0.006(3) -0.009(4) -0.007(4)
C29 0.031(4) 0.036(4) 0.035(4) 0.010(3) 0.000(3) -0.006(3)

loop_
_atom_type_symbol
_atom_type_description
_atom_type_scat_dispersion_real
_atom_type_scat_dispersion_imag
_atom_type_scat_source
C C 0.0033 0.0016
;
International Tables for Crystallography
(1992, Vol. C, Tables 4.2.6.8 and 6.1.1.4)
;
H H 0.0000 0.0000
;
International Tables for Crystallography
(1992, Vol. C, Table 6.1.1.4)
;
Cl Cl 0.1484 0.1585
;
International Tables for Crystallography
(1992, Vol. C, Tables 4.2.6.8 and 6.1.1.4)
;
F F 0.0171 0.0103
;
International Tables for Crystallography
(1992, Vol. C, Tables 4.2.6.8 and 6.1.1.4)
;
Ir Ir -1.4442 7.9887
;
International Tables for Crystallography
(1992, Vol. C, Tables 4.2.6.8 and 6.1.1.4)
;
P P 0.1023 0.0942
;
International Tables for Crystallography
(1992, Vol. C, Tables 4.2.6.8 and 6.1.1.4)
;
Pd Pd -0.9988 1.0072
;
International Tables for Crystallography
(1992, Vol. C, Tables 4.2.6.8 and 6.1.1.4)
;
S S 0.1246 0.1234
;
International Tables for Crystallography
(1992, Vol. C, Tables 4.2.6.8 and 6.1.1.4)
;

loop_
_geom_angle_atom_site_label_1
_geom_angle_atom_site_label_2
_geom_angle_atom_site_label_3
_geom_angle
_geom_angle_publ_flag
Cl1 Ir1 S1 90.54(5) yes
Cl1 Ir1 S2 90.40(6) yes
Cl1 Ir1 C1 94.55(17) yes
Cl1 Ir1 C2 104.55(16) yes
Cl1 Ir1 C3 140.69(17) yes
Cl1 Ir1 C4 155.66(18) yes
Cl1 Ir1 C5 117.12(18) yes
S1 Ir1 S2 81.38(5) yes
S1 Ir1 C1 130.15(18) yes
S1 Ir1 C2 160.75(15) yes
S1 Ir1 C3 128.67(17) yes
S1 Ir1 C4 96.70(17) yes
S1 Ir1 C5 98.10(19) yes
S2 Ir1 C1 147.90(17) yes
S2 Ir1 C2 109.89(16) yes
S2 Ir1 C3 92.79(16) yes
S2 Ir1 C4 113.61(19) yes
S2 Ir1 C5 152.47(18) yes
C1 Ir1 C2 38.3(3) yes
C1 Ir1 C3 64.0(3) yes
C1 Ir1 C4 63.2(3) yes
C1 Ir1 C5 37.2(3) yes
C2 Ir1 C3 38.3(3) yes
C2 Ir1 C4 64.7(3) yes
C2 Ir1 C5 64.5(3) yes
C3 Ir1 C4 39.8(3) yes
C3 Ir1 C5 65.9(3) yes
C4 Ir1 C5 38.9(3) yes
S1 Pd1 S2 85.22(5) yes
S1 Pd1 P1 89.24(6) yes
S1 Pd1 P2 165.27(6) yes
S2 Pd1 P1 167.66(6) yes
S2 Pd1 P2 88.47(6) yes
P1 Pd1 P2 94.26(6) yes
Ir1 S1 Pd1 88.10(5) yes
Ir1 S1 C11 111.9(2) yes
Pd1 S1 C11 98.08(19) yes
Ir1 S2 Pd1 88.56(5) yes
Ir1 S2 C17 110.9(3) yes
Pd1 S2 C17 99.4(2) yes
Pd1 P1 C12 105.20(19) yes
Pd1 P1 C13 108.5(2) yes
Pd1 P1 C18 118.4(2) yes
C12 P1 C13 108.0(3) yes
C12 P1 C18 108.1(3) yes
C13 P1 C18 108.2(3) yes
Pd1 P2 C15 108.7(2) yes
Pd1 P2 C16 106.85(19) yes
Pd1 P2 C24 120.1(2) yes
C15 P2 C16 108.2(3) yes
C15 P2 C24 105.6(3) yes
C16 P2 C24 106.9(3) yes
F1 P3 F2 89.1(3) yes
F1 P3 F3 89.0(3) yes
F1 P3 F4 91.1(3) yes
F1 P3 F5 90.6(3) yes
F1 P3 F6 177.8(3) yes
F2 P3 F3 90.5(3) yes
F2 P3 F4 178.7(3) yes
F2 P3 F5 88.4(3) yes
F2 P3 F6 88.9(3) yes
F3 P3 F4 90.8(3) yes
F3 P3 F5 178.9(3) yes
F3 P3 F6 91.8(3) yes
F4 P3 F5 90.3(3) yes
F4 P3 F6 91.0(3) yes
F5 P3 F6 88.6(3) yes
Ir1 C1 C2 69.7(4) yes
Ir1 C1 C5 70.2(4) yes
Ir1 C1 C6 123.0(5) yes
C2 C1 C5 110.1(6) yes
C2 C1 C6 124.0(6) yes
C5 C1 C6 125.7(6) yes
Ir1 C2 C1 72.0(4) yes
Ir1 C2 C3 71.2(4) yes
Ir1 C2 C7 129.0(4) yes
C1 C2 C3 108.4(6) yes
C1 C2 C7 126.5(6) yes
C3 C2 C7 124.6(6) yes
Ir1 C3 C2 70.5(4) yes
Ir1 C3 C4 67.9(3) yes
Ir1 C3 C8 125.2(4) yes
C2 C3 C4 105.1(6) yes
C2 C3 C8 126.8(6) yes
C4 C3 C8 128.2(6) yes
Ir1 C4 C3 72.2(3) yes
Ir1 C4 C5 72.3(4) yes
Ir1 C4 C9 128.0(4) yes
C3 C4 C5 109.6(6) yes
C3 C4 C9 121.4(6) yes
C5 C4 C9 128.5(6) yes
Ir1 C5 C1 72.7(4) yes
Ir1 C5 C4 68.7(4) yes
Ir1 C5 C10 128.1(5) yes
C1 C5 C4 106.7(6) yes
C1 C5 C10 127.0(6) yes
C4 C5 C10 126.0(6) yes
S1 C11 C12 110.6(4) yes
P1 C12 C11 109.9(4) yes
P1 C13 C14 114.1(4) yes
C13 C14 C15 115.3(6) yes
P2 C15 C14 112.0(4) yes
P2 C16 C17 109.2(5) yes
S2 C17 C16 111.2(4) yes
P1 C18 C19 122.3(5) yes
P1 C18 C23 119.1(5) yes
C19 C18 C23 118.5(6) yes
C18 C19 C20 119.8(7) yes
C19 C20 C21 120.5(8) yes
C20 C21 C22 119.7(8) yes
C21 C22 C23 119.7(7) yes
C18 C23 C22 121.6(7) yes
P2 C24 C25 121.5(5) yes
P2 C24 C29 119.1(5) yes
C25 C24 C29 119.3(6) yes
C24 C25 C26 120.0(6) yes
C25 C26 C27 119.9(6) yes
C26 C27 C28 120.9(6) yes
C27 C28 C29 119.5(6) yes
C24 C29 C28 120.2(6) yes
C1 C6 H6A 109.466 no
C1 C6 H6B 109.464 no
C1 C6 H6C 109.472 no
H6A C6 H6B 109.474 no
H6A C6 H6C 109.474 no
H6B C6 H6C 109.478 no
C2 C7 H7A 109.473 no
C2 C7 H7B 109.464 no
C2 C7 H7C 109.469 no
H7A C7 H7B 109.475 no
H7A C7 H7C 109.477 no
H7B C7 H7C 109.469 no
C3 C8 H8A 109.469 no
C3 C8 H8B 109.467 no
C3 C8 H8C 109.474 no
H8A C8 H8B 109.472 no
H8A C8 H8C 109.473 no
H8B C8 H8C 109.472 no
C4 C9 H9A 109.476 no
C4 C9 H9B 109.468 no
C4 C9 H9C 109.475 no
H9A C9 H9B 109.461 no
H9A C9 H9C 109.477 no
H9B C9 H9C 109.471 no
C5 C10 H10A 109.474 no
C5 C10 H10B 109.469 no
C5 C10 H10C 109.471 no
H10A C10 H10B 109.465 no
H10A C10 H10C 109.469 no
H10B C10 H10C 109.480 no
S1 C11 H11A 109.534 no
S1 C11 H11B 109.528 no
C12 C11 H11A 109.529 no
C12 C11 H11B 109.529 no
H11A C11 H11B 108.095 no
P1 C12 H12A 109.676 no
P1 C12 H12B 109.685 no
C11 C12 H12A 109.679 no
C11 C12 H12B 109.687 no
H12A C12 H12B 108.174 no
P1 C13 H13A 108.747 no
P1 C13 H13B 108.742 no
C14 C13 H13A 108.739 no
C14 C13 H13B 108.741 no
H13A C13 H13B 107.637 no
C13 C14 H14A 108.446 no
C13 C14 H14B 108.447 no
C15 C14 H14A 108.447 no
C15 C14 H14B 108.447 no
H14A C14 H14B 107.488 no
P2 C15 H15A 109.218 no
P2 C15 H15B 109.212 no
C14 C15 H15A 109.213 no
C14 C15 H15B 109.205 no
H15A C15 H15B 107.910 no
P2 C16 H16A 109.828 no
P2 C16 H16B 109.827 no
C17 C16 H16A 109.832 no
C17 C16 H16B 109.835 no
H16A C16 H16B 108.273 no
S2 C17 H17A 109.404 no
S2 C17 H17B 109.393 no
C16 C17 H17A 109.398 no
C16 C17 H17B 109.399 no
H17A C17 H17B 108.002 no
C18 C19 H19 120.103 no
C20 C19 H19 120.110 no
C19 C20 H20 119.757 no
C21 C20 H20 119.767 no
C20 C21 H21 120.168 no
C22 C21 H21 120.164 no
C21 C22 H22 120.163 no
C23 C22 H22 120.167 no
C18 C23 H23 119.194 no
C22 C23 H23 119.172 no
C24 C25 H25 120.015 no
C26 C25 H25 120.012 no
C25 C26 H26 120.050 no
C27 C26 H26 120.056 no
C26 C27 H27 119.526 no
C28 C27 H27 119.534 no
C27 C28 H28 120.235 no
C29 C28 H28 120.235 no
C24 C29 H29 119.909 no
C28 C29 H29 119.916 no

loop_
_geom_bond_atom_site_label_1
_geom_bond_atom_site_label_2
_geom_bond_distance
_geom_bond_publ_flag
Ir1 Cl1 2.4227(16) yes
Ir1 S1 2.4329(15) yes
Ir1 S2 2.4170(15) yes
Ir1 C1 2.197(7) yes
Ir1 C2 2.167(6) yes
Ir1 C3 2.176(6) yes
Ir1 C4 2.118(6) yes
Ir1 C5 2.165(6) yes
Pd1 S1 2.3370(15) yes
Pd1 S2 2.3335(15) yes
Pd1 P1 2.2517(16) yes
Pd1 P2 2.2408(16) yes
S1 C11 1.829(6) yes
S2 C17 1.824(7) yes
P1 C12 1.840(6) yes
P1 C13 1.815(6) yes
P1 C18 1.809(7) yes
P2 C15 1.811(7) yes
P2 C16 1.835(6) yes
P2 C24 1.801(6) yes
P3 F1 1.564(6) yes
P3 F2 1.575(6) yes
P3 F3 1.587(5) yes
P3 F4 1.563(6) yes
P3 F5 1.599(4) yes
P3 F6 1.588(6) yes
C1 C2 1.432(9) yes
C1 C5 1.390(10) yes
C1 C6 1.514(10) yes
C2 C3 1.426(9) yes
C2 C7 1.502(9) yes
C3 C4 1.463(9) yes
C3 C8 1.487(10) yes
C4 C5 1.427(10) yes
C4 C9 1.524(9) yes
C5 C10 1.483(10) yes
C11 C12 1.524(8) yes
C13 C14 1.535(9) yes
C14 C15 1.542(9) yes
C16 C17 1.529(9) yes
C18 C19 1.409(9) yes
C18 C23 1.384(9) yes
C19 C20 1.381(10) yes
C20 C21 1.377(11) yes
C21 C22 1.398(13) yes
C22 C23 1.362(10) yes
C24 C25 1.401(8) yes
C24 C29 1.405(9) yes
C25 C26 1.390(9) yes
C26 C27 1.385(10) yes
C27 C28 1.384(10) yes
C28 C29 1.393(9) yes
C6 H6A 0.980 no
C6 H6B 0.980 no
C6 H6C 0.980 no
C7 H7A 0.980 no
C7 H7B 0.980 no
C7 H7C 0.980 no
C8 H8A 0.980 no
C8 H8B 0.980 no
C8 H8C 0.980 no
C9 H9A 0.980 no
C9 H9B 0.980 no
C9 H9C 0.980 no
C10 H10A 0.980 no
C10 H10B 0.980 no
C10 H10C 0.980 no
C11 H11A 0.990 no
C11 H11B 0.990 no
C12 H12A 0.990 no
C12 H12B 0.990 no
C13 H13A 0.990 no
C13 H13B 0.990 no
C14 H14A 0.990 no
C14 H14B 0.990 no
C15 H15A 0.990 no
C15 H15B 0.990 no
C16 H16A 0.990 no
C16 H16B 0.990 no
C17 H17A 0.990 no
C17 H17B 0.990 no
C19 H19 0.950 no
C20 H20 0.950 no
C21 H21 0.950 no
C22 H22 0.950 no
C23 H23 0.950 no
C25 H25 0.950 no
C26 H26 0.950 no
C27 H27 0.950 no
C28 H28 0.950 no
C29 H29 0.950 no

loop_
_geom_contact_atom_site_label_1
_geom_contact_atom_site_label_2
_geom_contact_distance
_geom_contact_publ_flag
_geom_contact_site_symmetry_2
Pd1 Cl1 3.3798(17) no .
Cl1 C6 3.427(7) no .
Cl1 C11 3.474(6) no .
Cl1 C17 3.442(8) no .
S2 C8 3.371(7) no .
P1 C15 3.456(6) no .
P2 C13 3.428(6) no .
C6 C7 3.178(10) no .
C6 C10 3.171(10) no .
C7 C8 3.171(10) no .
C8 C9 3.182(10) no .
C9 C10 3.249(11) no .
C12 C23 3.572(9) no .
C13 C19 3.178(9) no .
C14 C18 3.491(8) no .
C14 C19 3.441(9) no .
C14 C24 3.354(8) no .
C15 C25 3.310(9) no .
C16 C25 3.479(8) no .
C18 C21 2.780(11) no .
C18 C29 3.482(9) no .
C19 C22 2.772(10) no .
C20 C23 2.756(11) no .
C23 C29 3.403(9) no .
C24 C27 2.781(9) no .
C25 C28 2.791(10) no .
C26 C29 2.784(9) no .
Cl1 C23 3.529(7) no 3_455
F1 C10 3.333(9) no 3_456
F1 C13 3.553(8) no 3_455
F1 C19 3.395(9) no 3_455
F2 C3 3.558(8) no 1_556
F2 C8 3.353(9) no 1_556
F2 C15 3.527(8) no .
F3 C11 3.493(8) no 2_655
F3 C12 3.490(7) no 2_655
F3 C17 3.539(8) no 4_665
F4 C7 3.498(9) no 4_665
F4 C17 3.438(9) no 4_665
F5 C12 3.322(7) no 3_455
F5 C13 3.558(7) no 3_455
F5 C15 3.544(7) no .
F5 C18 3.509(8) no 3_455
F5 C19 3.247(8) no 3_455
F6 C11 3.490(8) no 2_655
F6 C16 3.486(9) no .
F6 C25 3.526(9) no .
C3 F2 3.558(8) no 1_554
C7 F4 3.498(9) no 4_664
C8 F2 3.353(9) no 1_554
C10 F1 3.333(9) no 3_554
C11 F3 3.493(8) no 2_644
C11 F6 3.490(8) no 2_644
C12 F3 3.490(7) no 2_644
C12 F5 3.322(7) no 3_555
C13 F1 3.553(8) no 3_555
C13 F5 3.558(7) no 3_555
C14 C21 3.468(10) no 3_455
C15 F2 3.527(8) no .
C15 F5 3.544(7) no .
C16 F6 3.486(9) no .
C17 F3 3.539(8) no 4_664
C17 F4 3.438(9) no 4_664
C18 F5 3.509(8) no 3_555
C19 F1 3.395(9) no 3_555
C19 F5 3.247(8) no 3_555
C21 C14 3.468(10) no 3_555
C23 Cl1 3.529(7) no 3_555
C25 F6 3.526(9) no .
Ir1 H6A 3.2311 no .
Ir1 H7B 3.3547 no .
Ir1 H8A 3.2564 no .
Ir1 H9B 3.3397 no .
Ir1 H10B 3.3372 no .
Ir1 H11A 3.3923 no .
Ir1 H17B 3.3376 no .
Pd1 H11A 3.2892 no .
Pd1 H13A 3.4021 no .
Pd1 H15B 3.3679 no .
Pd1 H17B 3.3376 no .
Pd1 H23 3.4434 no .
Pd1 H29 3.1289 no .
Cl1 H6A 2.8587 no .
Cl1 H6C 3.5720 no .
Cl1 H11A 2.7323 no .
Cl1 H13A 3.3069 no .
Cl1 H15B 3.1535 no .
Cl1 H17B 2.6970 no .
S1 H9B 3.0464 no .
S1 H10B 3.5068 no .
S1 H12A 2.9504 no .
S2 H8A 2.7558 no .
S2 H16B 2.9826 no .
P1 H11A 2.9439 no .
P1 H14A 2.8775 no .
P1 H19 2.9399 no .
P1 H23 2.8304 no .
P1 H29 3.5187 no .
P2 H14A 2.8276 no .
P2 H17B 2.9487 no .
P2 H25 2.9074 no .
P2 H29 2.8552 no .
C1 H7A 3.1832 no .
C1 H7B 3.2695 no .
C1 H7C 2.6939 no .
C1 H10A 2.8400 no .
C1 H10B 2.8386 no .
C1 H10C 3.3378 no .
C2 H6A 3.1802 no .
C2 H6B 3.2467 no .
C2 H6C 2.6569 no .
C2 H8A 2.8661 no .
C2 H8B 2.8663 no .
C2 H8C 3.3737 no .
C3 H7A 2.8449 no .
C3 H7B 2.8495 no .
C3 H7C 3.3704 no .
C3 H9A 3.1735 no .
C3 H9B 3.2710 no .
C3 H9C 2.6395 no .
C4 H8A 3.2553 no .
C4 H8B 3.2638 no .
C4 H8C 2.7270 no .
C4 H10A 3.1687 no .
C4 H10B 3.2379 no .
C4 H10C 2.6620 no .
C5 H6A 2.8559 no .
C5 H6B 2.8425 no .
C5 H6C 3.3536 no .
C5 H9A 2.9287 no .
C5 H9B 2.9270 no .
C5 H9C 3.4158 no .
C6 H7C 2.7434 no .
C6 H10A 3.1893 no .
C6 H10B 3.0987 no .
C7 H6C 2.7292 no .
C7 H8A 3.1680 no .
C7 H8B 3.1127 no .
C8 H7A 3.1575 no .
C8 H7B 3.1131 no .
C8 H9C 2.7193 no .
C9 H8C 2.7466 no .
C9 H10C 2.8229 no .
C10 H6A 3.2034 no .
C10 H6B 3.0916 no .
C10 H9A 3.2523 no .
C10 H9B 3.2227 no .
C10 H11B 3.5769 no .
C11 H10B 3.3598 no .
C11 H13A 3.3422 no .
C12 H13A 3.0450 no .
C12 H13B 3.1283 no .
C12 H23 3.4024 no .
C13 H11A 3.3276 no .
C13 H12B 2.9394 no .
C13 H15A 3.4167 no .
C13 H15B 2.7200 no .
C13 H19 2.7256 no .
C14 H19 2.9453 no .
C15 H13A 2.7215 no .
C15 H13B 3.4155 no .
C15 H16A 2.9323 no .
C15 H17B 3.3527 no .
C15 H25 3.0429 no .
C16 H15A 3.0921 no .
C16 H15B 3.0972 no .
C16 H25 3.3123 no .
C17 H7B 3.5036 no .
C17 H8A 3.5058 no .
C17 H15B 3.3944 no .
C18 H12A 2.9493 no .
C18 H12B 3.3069 no .
C18 H13B 3.0282 no .
C18 H14A 3.0181 no .
C18 H20 3.2722 no .
C18 H22 3.2522 no .
C18 H29 3.0264 no .
C19 H13B 2.9388 no .
C19 H14A 2.7859 no .
C19 H21 3.2503 no .
C19 H23 3.2593 no .
C20 H22 3.2563 no .
C21 H19 3.2507 no .
C21 H23 3.2424 no .
C21 H28 3.5264 no .
C22 H20 3.2567 no .
C22 H28 3.3836 no .
C22 H29 3.2451 no .
C23 H12A 3.2085 no .
C23 H19 3.2612 no .
C23 H21 3.2421 no .
C23 H29 2.7346 no .
C24 H14A 2.8439 no .
C24 H15A 2.9863 no .
C24 H16A 3.2578 no .
C24 H16B 2.9245 no .
C24 H26 3.2747 no .
C24 H28 3.2839 no .
C25 H14A 3.2851 no .
C25 H15A 2.9771 no .
C25 H16A 3.4313 no .
C25 H16B 3.4498 no .
C25 H27 3.2563 no .
C25 H29 3.2804 no .
C26 H28 3.2654 no .
C27 H25 3.2590 no .
C27 H29 3.2570 no .
C28 H26 3.2636 no .
C29 H14A 3.4456 no .
C29 H25 3.2814 no .
C29 H27 3.2555 no .
H6A H7C 3.3539 no .
H6A H10A 3.3769 no .
H6A H10B 2.8339 no .
H6B H7C 3.4128 no .
H6B H10A 2.8130 no .
H6B H10B 3.0986 no .
H6C H7A 3.3275 no .
H6C H7B 3.4143 no .
H6C H7C 2.0549 no .
H7A H8A 3.2972 no .
H7A H8B 2.7987 no .
H7B H8A 2.8095 no .
H7B H8B 3.1557 no .
H7B H17A 3.0990 no .
H7B H17B 3.2672 no .
H8A H9C 3.3711 no .
H8A H17A 3.1355 no .
H8B H9C 3.3548 no .
H8C H9A 3.3314 no .
H8C H9B 3.4342 no .
H8C H9C 2.0458 no .
H9A H10C 2.7446 no .
H9B H10C 2.6216 no .
H10B H11A 3.3245 no .
H10B H11B 2.8724 no .
H10C H11B 3.5034 no .
H11A H12A 2.8739 no .
H11A H12B 2.3547 no .
H11A H13A 2.7798 no .
H11B H12A 2.3562 no .
H11B H12B 2.3948 no .
H12A H23 2.9298 no .
H12B H13A 2.9855 no .
H12B H13B 2.8199 no .
H13A H14A 2.8621 no .
H13A H14B 2.4384 no .
H13A H15A 3.5631 no .
H13A H15B 2.4705 no .
H13B H14A 2.4354 no .
H13B H14B 2.2768 no .
H13B H15B 3.5690 no .
H13B H19 2.2986 no .
H14A H15A 2.4522 no .
H14A H15B 2.8696 no .
H14A H19 2.4002 no .
H14A H25 3.4245 no .
H14B H15A 2.2863 no .
H14B H15B 2.4603 no .
H14B H19 3.2545 no .
H15A H16A 2.7705 no .
H15A H25 2.4642 no .
H15B H16A 3.0486 no .
H15B H17B 2.8474 no .
H16A H17A 2.4123 no .
H16A H17B 2.3469 no .
H16A H25 3.0044 no .
H16B H17A 2.3512 no .
H16B H17B 2.8766 no .
H16B H25 3.4346 no .
H19 H20 2.3293 no .
H20 H21 2.3277 no .
H21 H22 2.3538 no .
H22 H23 2.3025 no .
H22 H28 3.4899 no .
H23 H29 2.7727 no .
H25 H26 2.3411 no .
H26 H27 2.3305 no .
H27 H28 2.3313 no .
H28 H29 2.3452 no .
Pd1 H27 2.8421 no 4_764
Cl1 H12A 2.9845 no 3_455
Cl1 H23 2.9967 no 3_455
Cl1 H26 3.3785 no 2_644
S1 H6C 3.3955 no 3_555
S1 H7C 3.0020 no 3_555
S1 H27 3.4136 no 4_764
S2 H28 3.0195 no 4_764
P3 H11B 3.5706 no 2_655
P3 H13B 3.4437 no 3_455
P3 H15A 3.5326 no .
P3 H16A 3.5390 no .
P3 H17A 3.3943 no 4_665
P3 H19 3.5271 no 3_455
F1 H7A 3.0094 no 1_556
F1 H10A 2.9230 no 3_456
F1 H10C 2.8533 no 3_456
F1 H13B 2.5878 no 3_455
F1 H17A 3.2781 no 4_665
F1 H19 2.5774 no 3_455
F2 H7A 2.7716 no 1_556
F2 H8B 2.4999 no 1_556
F2 H15A 2.5417 no .
F2 H19 3.3209 no 3_455
F2 H25 2.7904 no .
F3 H7A 3.2475 no 1_556
F3 H8B 3.1501 no 1_556
F3 H11A 3.5545 no 2_655
F3 H11B 2.9450 no 2_655
F3 H12B 2.8115 no 2_655
F3 H17A 2.7583 no 4_665
F3 H17B 3.5909 no 4_665
F4 H7A 3.5592 no 4_665
F4 H7B 2.6338 no 4_665
F4 H8A 3.0612 no 4_665
F4 H11B 3.3414 no 2_655
F4 H13B 3.2989 no 3_455
F4 H17A 2.4869 no 4_665
F5 H12A 3.5354 no 3_455
F5 H12B 2.5784 no 3_455
F5 H13B 2.7602 no 3_455
F5 H15A 2.8718 no .
F5 H15B 3.3869 no .
F5 H16A 2.7169 no .
F5 H19 2.9195 no 3_455
F6 H7B 3.5494 no 4_665
F6 H10B 2.9406 no 2_655
F6 H11A 3.3949 no 2_655
F6 H11B 2.7078 no 2_655
F6 H15A 3.3943 no .
F6 H16A 2.5876 no .
F6 H25 2.6848 no .
C1 H20 3.0104 no 3_454
C2 H20 3.3658 no 3_454
C4 H14B 3.5991 no 1_554
C6 H9B 3.2803 no 3_455
C6 H16B 3.5834 no 2_644
C6 H20 3.0582 no 3_454
C7 H9B 3.5832 no 3_455
C7 H10C 2.9893 no 3_455
C7 H11B 3.1281 no 3_455
C8 H22 3.1520 no 4_764
C8 H25 3.4433 no 1_554
C8 H26 3.1427 no 1_554
C9 H6C 3.3825 no 3_555
C9 H14A 3.2373 no 1_554
C9 H19 3.5830 no 1_554
C10 H7A 3.3702 no 3_555
C10 H7C 3.4262 no 3_555
C10 H16B 3.1519 no 2_644
C11 H7B 3.4237 no 3_555
C11 H7C 3.3444 no 3_555
C12 H17B 3.1454 no 3_555
C13 H22 3.3581 no 3_455
C14 H9A 3.1337 no 1_556
C14 H21 3.5268 no 3_455
C16 H10A 3.3041 no 2_655
C16 H10B 3.5337 no 2_655
C17 H12A 3.3202 no 3_455
C18 H15B 3.3140 no 3_555
C19 H9A 3.1131 no 1_556
C19 H15B 3.5136 no 3_555
C20 H6B 3.3566 no 3_556
C20 H9A 3.3588 no 1_556
C20 H14B 3.0897 no 3_555
C20 H15A 3.5436 no 3_555
C20 H15B 3.5526 no 3_555
C21 H13A 3.3771 no 3_555
C21 H14B 2.7268 no 3_555
C21 H15B 3.4467 no 3_555
C22 H8C 3.4914 no 4_765
C22 H13A 2.8814 no 3_555
C22 H14B 3.2839 no 3_555
C22 H15B 3.1779 no 3_555
C22 H26 3.3533 no 4_764
C23 H13A 3.5912 no 3_555
C23 H15B 3.1199 no 3_555
C23 H26 3.2398 no 4_764
C23 H27 3.2202 no 4_764
C24 H6A 3.3586 no 2_655
C24 H6B 3.4376 no 2_655
C25 H6A 2.9968 no 2_655
C25 H8B 3.4926 no 1_556
C25 H8C 3.3072 no 1_556
C25 H9C 3.5464 no 1_556
C26 H6A 2.8277 no 2_655
C26 H8B 3.5569 no 1_556
C26 H8C 2.8873 no 1_556
C26 H9C 3.1964 no 1_556
C26 H23 3.1078 no 4_765
C27 H6A 3.1107 no 2_655
C27 H6C 3.4930 no 2_655
C27 H9C 3.5362 no 1_556
C27 H23 3.0399 no 4_765
C27 H29 3.5337 no 4_765
C28 H6A 3.4420 no 2_655
C28 H6C 3.4544 no 2_655
C29 H6A 3.5617 no 2_655
C29 H6B 3.4349 no 2_655
H6A C24 3.3586 no 2_644
H6A C25 2.9968 no 2_644
H6A C26 2.8277 no 2_644
H6A C27 3.1107 no 2_644
H6A C28 3.4420 no 2_644
H6A C29 3.5617 no 2_644
H6A H16B 3.5186 no 2_644
H6A H25 3.4131 no 2_644
H6A H26 3.1158 no 2_644
H6A H27 3.5925 no 2_644
H6B C20 3.3566 no 3_454
H6B C24 3.4376 no 2_644
H6B C29 3.4349 no 2_644
H6B H9B 3.3019 no 3_455
H6B H16B 2.8419 no 2_644
H6B H20 2.6318 no 3_454
H6B H21 3.1851 no 3_454
H6C S1 3.3955 no 3_455
H6C C9 3.3825 no 3_455
H6C C27 3.4930 no 2_644
H6C C28 3.4544 no 2_644
H6C H9B 2.4515 no 3_455
H6C H20 3.1005 no 3_454
H7A F1 3.0094 no 1_554
H7A F2 2.7716 no 1_554
H7A F3 3.2475 no 1_554
H7A F4 3.5592 no 4_664
H7A C10 3.3702 no 3_455
H7A H10B 3.4342 no 3_455
H7A H10C 2.5374 no 3_455
H7A H11B 3.5789 no 3_455
H7A H20 3.4419 no 3_454
H7B F4 2.6338 no 4_664
H7B F6 3.5494 no 4_664
H7B C11 3.4237 no 3_455
H7B H10C 3.4103 no 3_455
H7B H11B 2.6058 no 3_455
H7B H12A 3.4829 no 3_455
H7C S1 3.0020 no 3_455
H7C C10 3.4262 no 3_455
H7C C11 3.3444 no 3_455
H7C H9B 2.7406 no 3_455
H7C H10B 3.4335 no 3_455
H7C H10C 2.6325 no 3_455
H7C H11B 2.8145 no 3_455
H7C H20 3.5497 no 3_454
H8A F4 3.0612 no 4_664
H8A H22 2.8128 no 4_764
H8B F2 2.4999 no 1_554
H8B F3 3.1501 no 1_554
H8B C25 3.4926 no 1_554
H8B C26 3.5569 no 1_554
H8B H22 3.4588 no 4_764
H8B H25 2.9065 no 1_554
H8B H26 3.0609 no 1_554
H8C C22 3.4914 no 4_764
H8C C25 3.3072 no 1_554
H8C C26 2.8873 no 1_554
H8C H22 2.7272 no 4_764
H8C H25 3.1525 no 1_554
H8C H26 2.4013 no 1_554
H8C H28 3.4271 no 4_764
H9A C14 3.1337 no 1_554
H9A C19 3.1131 no 1_554
H9A C20 3.3588 no 1_554
H9A H14A 2.3579 no 1_554
H9A H14B 3.0356 no 1_554
H9A H19 2.6741 no 1_554
H9A H20 3.1581 no 1_554
H9B C6 3.2803 no 3_555
H9B C7 3.5832 no 3_555
H9B H6B 3.3019 no 3_555
H9B H6C 2.4515 no 3_555
H9B H7C 2.7406 no 3_555
H9B H20 3.2867 no 1_554
H9B H28 3.4130 no 4_764
H9C C25 3.5464 no 1_554
H9C C26 3.1964 no 1_554
H9C C27 3.5362 no 1_554
H9C H14A 3.5240 no 1_554
H9C H26 3.2518 no 1_554
H9C H28 3.1680 no 4_764
H10A F1 2.9230 no 3_554
H10A C16 3.3041 no 2_644
H10A H14B 3.3129 no 1_554
H10A H16A 3.3332 no 2_644
H10A H16B 2.5076 no 2_644
H10A H17A 3.5358 no 2_644
H10A H21 2.9142 no 3_454
H10B F6 2.9406 no 2_644
H10B C16 3.5337 no 2_644
H10B H7A 3.4342 no 3_555
H10B H7C 3.4335 no 3_555
H10B H16A 3.2030 no 2_644
H10B H16B 2.9273 no 2_644
H10C F1 2.8533 no 3_554
H10C C7 2.9893 no 3_555
H10C H7A 2.5374 no 3_555
H10C H7B 3.4103 no 3_555
H10C H7C 2.6325 no 3_555
H10C H19 3.5649 no 1_554
H11A F3 3.5545 no 2_644
H11A F6 3.3949 no 2_644
H11B P3 3.5706 no 2_644
H11B F3 2.9450 no 2_644
H11B F4 3.3414 no 2_644
H11B F6 2.7078 no 2_644
H11B C7 3.1281 no 3_555
H11B H7A 3.5789 no 3_555
H11B H7B 2.6058 no 3_555
H11B H7C 2.8145 no 3_555
H12A Cl1 2.9845 no 3_555
H12A F5 3.5354 no 3_555
H12A C17 3.3202 no 3_555
H12A H7B 3.4829 no 3_555
H12A H15B 3.4385 no 3_555
H12A H17A 3.4716 no 3_555
H12A H17B 2.4040 no 3_555
H12B F3 2.8115 no 2_644
H12B F5 2.5784 no 3_555
H12B H16A 3.5444 no 3_555
H12B H17A 3.5845 no 3_555
H12B H17B 3.0365 no 3_555
H13A C21 3.3771 no 3_455
H13A C22 2.8814 no 3_455
H13A C23 3.5912 no 3_455
H13A H21 3.4825 no 3_455
H13A H22 2.5550 no 3_455
H13B P3 3.4437 no 3_555
H13B F1 2.5878 no 3_555
H13B F4 3.2989 no 3_555
H13B F5 2.7602 no 3_555
H13B H21 3.5141 no 3_455
H13B H22 3.4394 no 3_455
H14A C9 3.2373 no 1_556
H14A H9A 2.3579 no 1_556
H14A H9C 3.5240 no 1_556
H14B C4 3.5991 no 1_556
H14B C20 3.0897 no 3_455
H14B C21 2.7268 no 3_455
H14B C22 3.2839 no 3_455
H14B H9A 3.0356 no 1_556
H14B H10A 3.3129 no 1_556
H14B H20 3.2213 no 3_455
H14B H21 2.6921 no 3_455
H14B H22 3.5345 no 3_455
H15A P3 3.5326 no .
H15A F2 2.5417 no .
H15A F5 2.8718 no .
H15A F6 3.3943 no .
H15A C20 3.5436 no 3_455
H15B F5 3.3869 no .
H15B C18 3.3140 no 3_455
H15B C19 3.5136 no 3_455
H15B C20 3.5526 no 3_455
H15B C21 3.4467 no 3_455
H15B C22 3.1779 no 3_455
H15B C23 3.1199 no 3_455
H15B H12A 3.4385 no 3_455
H15B H22 3.5584 no 3_455
H15B H23 3.4885 no 3_455
H16A P3 3.5390 no .
H16A F5 2.7169 no .
H16A F6 2.5876 no .
H16A H10A 3.3332 no 2_655
H16A H10B 3.2030 no 2_655
H16A H12B 3.5444 no 3_455
H16B C6 3.5834 no 2_655
H16B C10 3.1519 no 2_655
H16B H6A 3.5186 no 2_655
H16B H6B 2.8419 no 2_655
H16B H10A 2.5076 no 2_655
H16B H10B 2.9273 no 2_655
H16B H21 3.2814 no 4_764
H17A P3 3.3943 no 4_664
H17A F1 3.2781 no 4_664
H17A F3 2.7583 no 4_664
H17A F4 2.4869 no 4_664
H17A H10A 3.5358 no 2_655
H17A H12A 3.4716 no 3_455
H17A H12B 3.5845 no 3_455
H17B F3 3.5909 no 4_664
H17B C12 3.1454 no 3_455
H17B H12A 2.4040 no 3_455
H17B H12B 3.0365 no 3_455
H19 P3 3.5271 no 3_555
H19 F1 2.5774 no 3_555
H19 F2 3.3209 no 3_555
H19 F5 2.9195 no 3_555
H19 C9 3.5830 no 1_556
H19 H9A 2.6741 no 1_556
H19 H10C 3.5649 no 1_556
H20 C1 3.0104 no 3_556
H20 C2 3.3658 no 3_556
H20 C6 3.0582 no 3_556
H20 H6B 2.6318 no 3_556
H20 H6C 3.1005 no 3_556
H20 H7A 3.4419 no 3_556
H20 H7C 3.5497 no 3_556
H20 H9A 3.1581 no 1_556
H20 H9B 3.2867 no 1_556
H20 H14B 3.2213 no 3_555
H21 C14 3.5268 no 3_555
H21 H6B 3.1851 no 3_556
H21 H10A 2.9142 no 3_556
H21 H13A 3.4825 no 3_555
H21 H13B 3.5141 no 3_555
H21 H14B 2.6921 no 3_555
H21 H16B 3.2814 no 4_765
H22 C8 3.1520 no 4_765
H22 C13 3.3581 no 3_555
H22 H8A 2.8128 no 4_765
H22 H8B 3.4588 no 4_765
H22 H8C 2.7272 no 4_765
H22 H13A 2.5550 no 3_555
H22 H13B 3.4394 no 3_555
H22 H14B 3.5345 no 3_555
H22 H15B 3.5584 no 3_555
H22 H26 2.8020 no 4_764
H23 Cl1 2.9967 no 3_555
H23 C26 3.1078 no 4_764
H23 C27 3.0399 no 4_764
H23 H15B 3.4885 no 3_555
H23 H26 2.5482 no 4_764
H23 H27 2.4144 no 4_764
H25 F2 2.7904 no .
H25 F6 2.6848 no .
H25 C8 3.4433 no 1_556
H25 H6A 3.4131 no 2_655
H25 H8B 2.9065 no 1_556
H25 H8C 3.1525 no 1_556
H26 Cl1 3.3785 no 2_655
H26 C8 3.1427 no 1_556
H26 C22 3.3533 no 4_765
H26 C23 3.2398 no 4_765
H26 H6A 3.1158 no 2_655
H26 H8B 3.0609 no 1_556
H26 H8C 2.4013 no 1_556
H26 H9C 3.2518 no 1_556
H26 H22 2.8020 no 4_765
H26 H23 2.5482 no 4_765
H27 Pd1 2.8421 no 4_765
H27 S1 3.4136 no 4_765
H27 C23 3.2202 no 4_765
H27 H6A 3.5925 no 2_655
H27 H23 2.4144 no 4_765
H27 H29 2.7912 no 4_765
H28 S2 3.0195 no 4_765
H28 H8C 3.4271 no 4_765
H28 H9B 3.4130 no 4_765
H28 H9C 3.1680 no 4_765
H29 C27 3.5337 no 4_764
H29 H27 2.7912 no 4_764

loop_
_geom_torsion_atom_site_label_1
_geom_torsion_atom_site_label_2
_geom_torsion_atom_site_label_3
_geom_torsion_atom_site_label_4
_geom_torsion
_geom_torsion_publ_flag
Cl1 Ir1 S1 Pd1 -60.59(5) no
Cl1 Ir1 S1 C11 37.35(7) no
Cl1 Ir1 S2 Pd1 60.71(5) no
Cl1 Ir1 S2 C17 -38.77(8) no
Cl1 Ir1 C1 C2 107.8(2) no
Cl1 Ir1 C1 C5 -130.7(2) no
Cl1 Ir1 C1 C6 -10.3(5) no
Cl1 Ir1 C2 C1 -78.7(2) no
Cl1 Ir1 C2 C3 163.86(16) no
Cl1 Ir1 C2 C7 44.1(5) no
Cl1 Ir1 C3 C2 -25.1(4) no
Cl1 Ir1 C3 C4 -141.35(14) no
Cl1 Ir1 C3 C8 96.6(5) no
Cl1 Ir1 C4 C3 106.3(4) no
Cl1 Ir1 C4 C5 -11.8(6) no
Cl1 Ir1 C4 C9 -137.3(4) no
Cl1 Ir1 C5 C1 58.1(3) no
Cl1 Ir1 C5 C4 174.55(14) no
Cl1 Ir1 C5 C10 -65.6(6) no
S1 Ir1 S2 Pd1 -29.77(5) no
S1 Ir1 S2 C17 -129.26(8) no
S2 Ir1 S1 Pd1 29.73(5) no
S2 Ir1 S1 C11 127.68(8) no
S1 Ir1 C1 C2 -157.63(11) no
S1 Ir1 C1 C5 -36.1(4) no
S1 Ir1 C1 C6 84.3(5) no
C1 Ir1 S1 Pd1 -157.0(2) no
C1 Ir1 S1 C11 -59.1(3) no
S1 Ir1 C3 C2 159.62(10) no
S1 Ir1 C3 C4 43.4(3) no
S1 Ir1 C3 C8 -78.6(5) no
C3 Ir1 S1 Pd1 116.4(2) no
C3 Ir1 S1 C11 -145.7(2) no
S1 Ir1 C4 C3 -147.30(19) no
S1 Ir1 C4 C5 94.6(2) no
S1 Ir1 C4 C9 -30.9(5) no
C4 Ir1 S1 Pd1 142.69(19) no
C4 Ir1 S1 C11 -119.36(19) no
S1 Ir1 C5 C1 152.9(2) no
S1 Ir1 C5 C4 -90.7(3) no
S1 Ir1 C5 C10 29.2(5) no
C5 Ir1 S1 Pd1 -178.09(18) no
C5 Ir1 S1 C11 -80.15(18) no
S2 Ir1 C1 C2 9.8(5) no
S2 Ir1 C1 C5 131.3(3) no
S2 Ir1 C1 C6 -108.4(4) no
C1 Ir1 S2 Pd1 159.9(3) no
C1 Ir1 S2 C17 60.5(4) no
S2 Ir1 C2 C1 -174.51(14) no
S2 Ir1 C2 C3 68.0(3) no
S2 Ir1 C2 C7 -51.7(5) no
C2 Ir1 S2 Pd1 166.36(16) no
C2 Ir1 S2 C17 66.87(18) no
S2 Ir1 C3 C2 -119.2(2) no
S2 Ir1 C3 C4 124.60(19) no
S2 Ir1 C3 C8 2.6(4) no
C3 Ir1 S2 Pd1 -158.48(17) no
C3 Ir1 S2 C17 102.04(17) no
S2 Ir1 C4 C3 -63.8(3) no
S2 Ir1 C4 C5 178.09(14) no
S2 Ir1 C4 C9 52.6(5) no
C4 Ir1 S2 Pd1 -123.36(18) no
C4 Ir1 S2 C17 137.15(19) no
S2 Ir1 C5 C1 -120.2(4) no
S2 Ir1 C5 C4 -3.8(6) no
S2 Ir1 C5 C10 116.0(5) no
C5 Ir1 S2 Pd1 -120.8(4) no
C5 Ir1 S2 C17 139.7(4) no
C1 Ir1 C2 C1 0.0(3) no
C1 Ir1 C2 C3 -117.5(4) no
C1 Ir1 C2 C7 122.8(6) no
C2 Ir1 C1 C2 0.0(3) no
C2 Ir1 C1 C5 121.5(5) no
C2 Ir1 C1 C6 -118.1(6) no
C1 Ir1 C3 C2 37.7(3) no
C1 Ir1 C3 C4 -78.5(3) no
C1 Ir1 C3 C8 159.5(5) no
C3 Ir1 C1 C2 -37.8(3) no
C3 Ir1 C1 C5 83.8(3) no
C3 Ir1 C1 C6 -155.9(5) no
C1 Ir1 C4 C3 80.8(3) no
C1 Ir1 C4 C5 -37.3(3) no
C1 Ir1 C4 C9 -162.8(6) no
C4 Ir1 C1 C2 -82.4(3) no
C4 Ir1 C1 C5 39.1(3) no
C4 Ir1 C1 C6 159.5(6) no
C1 Ir1 C5 C1 0.0(3) no
C1 Ir1 C5 C4 116.4(5) no
C1 Ir1 C5 C10 -123.8(7) no
C5 Ir1 C1 C2 -121.5(5) no
C5 Ir1 C1 C5 -0.0(3) no
C5 Ir1 C1 C6 120.4(6) no
C2 Ir1 C3 C2 -0.0(3) no
C2 Ir1 C3 C4 -116.2(4) no
C2 Ir1 C3 C8 121.8(6) no
C3 Ir1 C2 C1 117.5(4) no
C3 Ir1 C2 C3 -0.0(3) no
C3 Ir1 C2 C7 -119.7(6) no
C2 Ir1 C4 C3 38.0(3) no
C2 Ir1 C4 C5 -80.1(3) no
C2 Ir1 C4 C9 154.4(6) no
C4 Ir1 C2 C1 78.0(3) no
C4 Ir1 C2 C3 -39.4(3) no
C4 Ir1 C2 C7 -159.2(6) no
C2 Ir1 C5 C1 -35.8(3) no
C2 Ir1 C5 C4 80.6(3) no
C2 Ir1 C5 C10 -159.6(6) no
C5 Ir1 C2 C1 34.8(3) no
C5 Ir1 C2 C3 -82.7(3) no
C5 Ir1 C2 C7 157.6(6) no
C3 Ir1 C4 C3 0.0(3) no
C3 Ir1 C4 C5 -118.1(5) no
C3 Ir1 C4 C9 116.4(7) no
C4 Ir1 C3 C2 116.2(5) no
C4 Ir1 C3 C4 -0.0(3) no
C4 Ir1 C3 C8 -122.0(6) no
C3 Ir1 C5 C1 -78.2(3) no
C3 Ir1 C5 C4 38.2(3) no
C3 Ir1 C5 C10 158.0(6) no
C5 Ir1 C3 C2 78.9(3) no
C5 Ir1 C3 C4 -37.4(3) no
C5 Ir1 C3 C8 -159.4(5) no
C4 Ir1 C5 C1 -116.4(5) no
C4 Ir1 C5 C4 0.0(3) no
C4 Ir1 C5 C10 119.8(7) no
C5 Ir1 C4 C3 118.1(5) no
C5 Ir1 C4 C5 0.0(3) no
C5 Ir1 C4 C9 -125.5(7) no
S1 Pd1 S2 Ir1 30.86(5) no
S1 Pd1 S2 C17 141.78(7) no
S2 Pd1 S1 Ir1 -30.64(5) no
S2 Pd1 S1 C11 -142.54(7) no
S1 Pd1 P1 C12 -2.64(7) no
S1 Pd1 P1 C13 -118.00(8) no
S1 Pd1 P1 C18 118.24(8) no
P1 Pd1 S1 Ir1 138.32(5) no
P1 Pd1 S1 C11 26.42(7) no
S2 Pd1 P2 C15 118.20(8) no
S2 Pd1 P2 C16 1.61(8) no
S2 Pd1 P2 C24 -120.20(9) no
P2 Pd1 S2 Ir1 -135.82(6) no
P2 Pd1 S2 C17 -24.90(7) no
P1 Pd1 P2 C15 -49.75(8) no
P1 Pd1 P2 C16 -166.34(8) no
P1 Pd1 P2 C24 71.84(10) no
P2 Pd1 P1 C12 163.03(7) no
P2 Pd1 P1 C13 47.67(8) no
P2 Pd1 P1 C18 -76.08(9) no
Ir1 S1 C11 C12 -143.8(3) no
Pd1 S1 C11 C12 -52.5(4) no
Ir1 S2 C17 C16 142.7(3) no
Pd1 S2 C17 C16 50.6(4) no
Pd1 P1 C12 C11 -28.6(4) no
Pd1 P1 C13 C14 -61.2(4) no
Pd1 P1 C18 C19 131.3(4) no
Pd1 P1 C18 C23 -44.2(5) no
C12 P1 C13 C14 -174.7(4) no
C13 P1 C12 C11 87.1(4) no
C12 P1 C18 C19 -109.3(5) no
C12 P1 C18 C23 75.2(5) no
C18 P1 C12 C11 -156.1(4) no
C13 P1 C18 C19 7.3(6) no
C13 P1 C18 C23 -168.2(4) no
C18 P1 C13 C14 68.5(4) no
Pd1 P2 C15 C14 64.6(4) no
Pd1 P2 C16 C17 28.3(4) no
Pd1 P2 C24 C25 -173.9(3) no
Pd1 P2 C24 C29 5.4(5) no
C15 P2 C16 C17 -88.6(4) no
C16 P2 C15 C14 -179.7(4) no
C15 P2 C24 C25 -50.7(5) no
C15 P2 C24 C29 128.5(4) no
C24 P2 C15 C14 -65.5(4) no
C16 P2 C24 C25 64.3(5) no
C16 P2 C24 C29 -116.4(4) no
C24 P2 C16 C17 158.1(3) no
Ir1 C1 C2 Ir1 0.0 no
Ir1 C1 C2 C3 62.3(3) no
Ir1 C1 C2 C7 -125.6(5) no
Ir1 C1 C5 Ir1 -0.0 no
Ir1 C1 C5 C4 -60.6(4) no
Ir1 C1 C5 C10 125.1(6) no
C2 C1 C5 Ir1 58.4(4) no
C2 C1 C5 C4 -2.3(7) no
C2 C1 C5 C10 -176.6(5) no
C5 C1 C2 Ir1 -58.7(5) no
C5 C1 C2 C3 3.6(7) no
C5 C1 C2 C7 175.7(5) no
C6 C1 C2 Ir1 116.8(6) no
C6 C1 C2 C3 179.1(5) no
C6 C1 C2 C7 -8.8(9) no
C6 C1 C5 Ir1 -117.0(6) no
C6 C1 C5 C4 -177.7(5) no
C6 C1 C5 C10 8.1(10) no
Ir1 C2 C3 Ir1 -0.0 no
Ir1 C2 C3 C4 59.4(3) no
Ir1 C2 C3 C8 -119.8(5) no
C1 C2 C3 Ir1 -62.8(4) no
C1 C2 C3 C4 -3.4(6) no
C1 C2 C3 C8 177.4(5) no
C7 C2 C3 Ir1 124.9(6) no
C7 C2 C3 C4 -175.6(5) no
C7 C2 C3 C8 5.1(9) no
Ir1 C3 C4 Ir1 0.0 no
Ir1 C3 C4 C5 63.1(3) no
Ir1 C3 C4 C9 -124.2(5) no
C2 C3 C4 Ir1 -61.1(4) no
C2 C3 C4 C5 2.0(6) no
C2 C3 C4 C9 174.7(4) no
C8 C3 C4 Ir1 118.2(6) no
C8 C3 C4 C5 -178.7(5) no
C8 C3 C4 C9 -6.1(9) no
Ir1 C4 C5 Ir1 0.0 no
Ir1 C4 C5 C1 63.2(4) no
Ir1 C4 C5 C10 -122.4(6) no
C3 C4 C5 Ir1 -63.1(4) no
C3 C4 C5 C1 0.1(6) no
C3 C4 C5 C10 174.5(5) no
C9 C4 C5 Ir1 125.0(6) no
C9 C4 C5 C1 -171.8(5) no
C9 C4 C5 C10 2.5(10) no
S1 C11 C12 P1 55.7(5) no
P1 C13 C14 C15 72.9(5) no
C13 C14 C15 P2 -74.2(6) no
P2 C16 C17 S2 -53.5(5) no
P1 C18 C19 C20 -174.4(4) no
P1 C18 C23 C22 174.1(4) no
C19 C18 C23 C22 -1.6(9) no
C23 C18 C19 C20 1.2(9) no
C18 C19 C20 C21 2.5(11) no
C19 C20 C21 C22 -5.6(11) no
C20 C21 C22 C23 5.2(11) no
C21 C22 C23 C18 -1.6(10) no
P2 C24 C25 C26 -179.6(4) no
P2 C24 C29 C28 -179.1(4) no
C25 C24 C29 C28 0.1(9) no
C29 C24 C25 C26 1.1(9) no
C24 C25 C26 C27 -3.5(9) no
C25 C26 C27 C28 4.7(10) no
C26 C27 C28 C29 -3.5(10) no
C27 C28 C29 C24 1.0(9) no
